data_7047242
loop_
_publ_author_name
'Yu, Tan-Lai'
'Wu, Guo-Xing'
'Xue, Mei'
'Wang, Zhong-Hui'
'Fu, Yun-Long'

_publ_section_title
;
 Five monocyclic pyridinium derivative based halo-argentate/cuprate
 hybrids or iodide salts: influence of composition on photochromic
 behaviors.
;
_journal_issue 35
_journal_name_full 'Dalton transactions (Cambridge, England : 2003)'
_journal_page_first 12172
_journal_page_last 12180
_journal_paper_doi 10.1039/c8dt02574f
_journal_volume 47
_journal_year 2018
_chemical_formula_moiety 'C8 H10 N O2,Cu2 I3'
_chemical_formula_sum 'C8 H10 Cu2 I3 N O2'
_chemical_formula_weight 659.95
_space_group_IT_number 2
_space_group_name_Hall '-P 1'
_space_group_name_H-M_alt 'P -1'
_symmetry_cell_setting triclinic
_symmetry_space_group_name_Hall '-P 1'
_symmetry_space_group_name_H-M 'P -1'
_atom_sites_solution_hydrogens geom
_atom_sites_solution_primary direct
_atom_sites_solution_secondary difmap
_audit_creation_method SHELXL-97
_audit_update_record
;
2018-01-04 deposited with the CCDC.
2018-08-06 downloaded from the CCDC.
;
_cell_angle_alpha 88.267(5)
_cell_angle_beta 72.106(6)
_cell_angle_gamma 79.055(5)
_cell_formula_units_Z 2
_cell_length_a 8.1904(5)
_cell_length_b 8.7889(4)
_cell_length_c 11.1579(7)
_cell_measurement_reflns_used 1940
_cell_measurement_temperature 293(2)
_cell_measurement_theta_max 29.6860
_cell_measurement_theta_min 3.2080
_cell_volume 750.10(8)
_computing_cell_refinement 'Bruker FRAMBO'
_computing_data_collection 'Bruker FRAMBO'
_computing_data_reduction 'Bruker SAINT'
_computing_molecular_graphics 'Bruker SHELXTL'
_computing_publication_material 'Bruker SHELXTL'
_computing_structure_refinement 'Bruker SHELXTL'
_computing_structure_solution 'Bruker SHELXTL'
_diffrn_ambient_temperature 293(2)
_diffrn_detector_area_resol_mean 16.0710
_diffrn_measured_fraction_theta_full 0.999
_diffrn_measured_fraction_theta_max 0.999
_diffrn_measurement_device_type 'multiwire proportional'
_diffrn_measurement_method 'phi and omega scans'
_diffrn_radiation_monochromator graphite
_diffrn_radiation_source 'fine-focus sealed tube'
_diffrn_radiation_type MoK\a
_diffrn_radiation_wavelength 0.71073
_diffrn_reflns_av_R_equivalents 0.0293
_diffrn_reflns_av_sigmaI/netI 0.0469
_diffrn_reflns_limit_h_max 9
_diffrn_reflns_limit_h_min -10
_diffrn_reflns_limit_k_max 10
_diffrn_reflns_limit_k_min -10
_diffrn_reflns_limit_l_max 12
_diffrn_reflns_limit_l_min -13
_diffrn_reflns_number 5605
_diffrn_reflns_theta_full 26.00
_diffrn_reflns_theta_max 26.00
_diffrn_reflns_theta_min 2.66
_exptl_absorpt_coefficient_mu 8.994
_exptl_absorpt_correction_T_max 1.00000
_exptl_absorpt_correction_T_min 0.24510
_exptl_absorpt_correction_type multi-scan
_exptl_absorpt_process_details
;
CrysAlisPro, Agilent Technologies,
Version 1.171.37.35 (release 13-08-2014 CrysAlis171 .NET)
(compiled Aug 13 2014,18:06:01)
Empirical absorption correction using spherical harmonics,
 implemented in SCALE3 ABSPACK scaling algorithm.
;
_exptl_crystal_colour 'dark red'
_exptl_crystal_density_diffrn 2.922
_exptl_crystal_density_method 'not measured'
_exptl_crystal_description plate
_exptl_crystal_F_000 596
_exptl_crystal_size_max 0.14
_exptl_crystal_size_mid 0.07
_exptl_crystal_size_min 0.04
_refine_diff_density_max 1.648
_refine_diff_density_min -1.661
_refine_diff_density_rms 0.176
_refine_ls_extinction_method none
_refine_ls_goodness_of_fit_ref 1.056
_refine_ls_hydrogen_treatment mixed
_refine_ls_matrix_type full
_refine_ls_number_parameters 147
_refine_ls_number_reflns 2940
_refine_ls_number_restraints 0
_refine_ls_restrained_S_all 1.056
_refine_ls_R_factor_all 0.0625
_refine_ls_R_factor_gt 0.0445
_refine_ls_shift/su_max 0.000
_refine_ls_shift/su_mean 0.000
_refine_ls_structure_factor_coef Fsqd
_refine_ls_weighting_details 'calc w=1/[\s^2^(Fo^2^)+(0.0368P)^2^+2.7264P] where P=(Fo^2^+2Fc^2^)/3'
_refine_ls_weighting_scheme calc
_refine_ls_wR_factor_gt 0.0912
_refine_ls_wR_factor_ref 0.1023
_reflns_number_gt 2300
_reflns_number_total 2940
_reflns_threshold_expression >2sigma(I)
_cod_data_source_file c8dt02574f2.cif
_cod_data_source_block yu_CCDC2
_cod_depositor_comments
;
The following automatic conversions were performed:

'_symmetry_cell_setting' value 'Triclinic' changed to 'triclinic'
according to
/home/data/users/saulius/crontab/automatic-downloads/rss-feeds/RSC/lib/dictionaries/cif_core.dic
dictionary named 'cif_core.dic' version 2.4.2 from 2011-04-26.

Automatic conversion script
Id: cif_fix_values 4973 2017-02-22 13:04:09Z antanas 

 Adding full bibliography for 7047239--7047243.cif.
;
_cod_original_cell_volume 750.11(8)
_cod_original_sg_symbol_H-M 'P-1   '
_cod_database_code 7047242

loop_
_symmetry_equiv_pos_as_xyz
'x, y, z'
'-x, -y, -z'

loop_
_atom_site_label
_atom_site_type_symbol
_atom_site_fract_x
_atom_site_fract_y
_atom_site_fract_z
_atom_site_U_iso_or_equiv
_atom_site_adp_type
_atom_site_occupancy
_atom_site_symmetry_multiplicity
_atom_site_calc_flag
_atom_site_refinement_flags
Cu1 Cu 0.13828(16) 0.54936(19) 0.42470(15) 0.0799(5) Uani 1 1 d .
Cu2 Cu 0.43028(16) 0.42978(17) 0.43256(15) 0.0728(4) Uani 1 1 d .
I1 I 0.38108(8) 0.44851(7) 0.21031(6) 0.0535(2) Uani 1 1 d .
I2 I 0.15000(7) 0.30407(7) 0.58975(6) 0.04773(19) Uani 1 1 d .
I3 I 0.69737(7) 0.26182(6) 0.46924(6) 0.04561(19) Uani 1 1 d .
N1 N 0.3527(9) 0.9765(8) 0.2331(7) 0.0421(17) Uani 1 1 d .
O2 O 0.9323(9) 0.7145(9) -0.0264(8) 0.073(2) Uani 1 1 d .
O1 O 1.0033(9) 0.8703(9) 0.0961(8) 0.072(2) Uani 1 1 d .
C1 C 0.1668(12) 1.0356(12) 0.2887(11) 0.064(3) Uani 1 1 d .
H1A H 0.1361 1.0291 0.3787 0.096 Uiso 1 1 calc R
H1B H 0.1018 0.9750 0.2575 0.096 Uiso 1 1 calc R
H1C H 0.1397 1.1418 0.2667 0.096 Uiso 1 1 calc R
C2 C 0.4690(12) 1.0300(10) 0.2747(10) 0.049(2) Uani 1 1 d .
H2 H 0.4297 1.1028 0.3410 0.058 Uiso 1 1 calc R
C3 C 0.4071(13) 0.8698(11) 0.1379(10) 0.057(3) Uani 1 1 d .
H3 H 0.3261 0.8327 0.1094 0.069 Uiso 1 1 calc R
C4 C 0.6428(12) 0.9795(10) 0.2215(9) 0.045(2) Uani 1 1 d .
H4 H 0.7213 1.0174 0.2523 0.055 Uiso 1 1 calc R
C5 C 0.5809(12) 0.8167(11) 0.0836(9) 0.053(2) Uani 1 1 d .
H5 H 0.6177 0.7414 0.0192 0.064 Uiso 1 1 calc R
C6 C 0.7050(11) 0.8727(9) 0.1223(9) 0.046(2) Uani 1 1 d .
C7 C 0.8966(12) 0.8211(11) 0.0648(9) 0.049(2) Uani 1 1 d .
C8 C 1.1205(16) 0.6544(15) -0.0903(14) 0.103(5) Uani 1 1 d .
H8A H 1.1689 0.7302 -0.1469 0.154 Uiso 1 1 calc R
H8B H 1.1334 0.5605 -0.1369 0.154 Uiso 1 1 calc R
H8C H 1.1808 0.6335 -0.0284 0.154 Uiso 1 1 calc R

loop_
_atom_site_aniso_label
_atom_site_aniso_U_11
_atom_site_aniso_U_22
_atom_site_aniso_U_33
_atom_site_aniso_U_23
_atom_site_aniso_U_13
_atom_site_aniso_U_12
Cu1 0.0399(7) 0.1125(12) 0.0785(11) 0.0032(9) -0.0205(7) 0.0109(7)
Cu2 0.0534(8) 0.0925(10) 0.0754(11) -0.0140(8) -0.0386(7) 0.0131(7)
I1 0.0580(4) 0.0620(4) 0.0380(4) -0.0059(3) -0.0142(3) -0.0053(3)
I2 0.0332(3) 0.0552(4) 0.0565(4) 0.0178(3) -0.0180(3) -0.0079(2)
I3 0.0362(3) 0.0426(3) 0.0612(4) -0.0113(3) -0.0233(3) 0.0009(2)
N1 0.044(4) 0.036(4) 0.050(5) 0.007(3) -0.020(4) -0.010(3)
O2 0.060(4) 0.074(5) 0.073(6) -0.020(4) -0.004(4) -0.006(4)
O1 0.058(4) 0.085(5) 0.079(6) 0.003(4) -0.027(4) -0.024(4)
C1 0.057(6) 0.058(6) 0.074(8) 0.001(6) -0.017(6) -0.008(5)
C2 0.057(6) 0.040(5) 0.057(6) -0.001(4) -0.027(5) -0.013(4)
C3 0.057(6) 0.053(5) 0.074(8) -0.008(5) -0.035(6) -0.014(5)
C4 0.053(5) 0.045(5) 0.045(6) -0.002(4) -0.024(5) -0.008(4)
C5 0.056(6) 0.057(6) 0.051(6) -0.013(5) -0.018(5) -0.015(5)
C6 0.052(5) 0.038(5) 0.053(6) 0.001(4) -0.026(5) -0.008(4)
C7 0.054(6) 0.049(5) 0.044(6) 0.010(4) -0.015(5) -0.008(4)
C8 0.076(8) 0.093(9) 0.100(12) -0.023(8) 0.019(8) 0.005(7)

loop_
_atom_type_symbol
_atom_type_description
_atom_type_scat_dispersion_real
_atom_type_scat_dispersion_imag
_atom_type_scat_source
C C 0.0033 0.0016 'International Tables Vol C Tables 4.2.6.8 and 6.1.1.4'
H H 0.0000 0.0000 'International Tables Vol C Tables 4.2.6.8 and 6.1.1.4'
Cu Cu 0.3201 1.2651 'International Tables Vol C Tables 4.2.6.8 and 6.1.1.4'
I I -0.4742 1.8119 'International Tables Vol C Tables 4.2.6.8 and 6.1.1.4'
N N 0.0061 0.0033 'International Tables Vol C Tables 4.2.6.8 and 6.1.1.4'
O O 0.0106 0.0060 'International Tables Vol C Tables 4.2.6.8 and 6.1.1.4'

loop_
_geom_angle_atom_site_label_1
_geom_angle_atom_site_label_2
_geom_angle_atom_site_label_3
_geom_angle
_geom_angle_site_symmetry_1
_geom_angle_site_symmetry_3
Cu2 Cu1 I2 174.41(9) . 2_566
Cu2 Cu1 I1 61.95(5) . .
I2 Cu1 I1 116.99(6) 2_566 .
Cu2 Cu1 Cu1 119.34(10) . 2_566
I2 Cu1 Cu1 65.57(5) 2_566 2_566
I1 Cu1 Cu1 135.39(10) . 2_566
Cu2 Cu1 I2 64.52(5) . .
I2 Cu1 I2 120.45(6) 2_566 .
I1 Cu1 I2 105.45(5) . .
Cu1 Cu1 I2 54.88(6) 2_566 .
Cu2 Cu1 I3 64.77(5) . 2_666
I2 Cu1 I3 110.98(6) 2_566 2_666
I1 Cu1 I3 102.76(5) . 2_666
Cu1 Cu1 I3 118.09(9) 2_566 2_666
I2 Cu1 I3 97.13(5) . 2_666
Cu1 Cu2 I3 167.31(9) . .
Cu1 Cu2 Cu2 117.93(9) . 2_666
I3 Cu2 Cu2 66.93(5) . 2_666
Cu1 Cu2 I1 62.69(5) . .
I3 Cu2 I1 122.36(6) . .
Cu2 Cu2 I1 139.25(11) 2_666 .
Cu1 Cu2 I2 63.77(5) . .
I3 Cu2 I2 103.70(6) . .
Cu2 Cu2 I2 110.35(9) 2_666 .
I1 Cu2 I2 105.43(5) . .
Cu1 Cu2 I3 63.82(5) . 2_666
I3 Cu2 I3 122.23(5) . 2_666
Cu2 Cu2 I3 55.30(5) 2_666 2_666
I1 Cu2 I3 102.61(5) . 2_666
I2 Cu2 I3 96.21(5) . 2_666
Cu2 I1 Cu1 55.37(4) . .
Cu1 I2 Cu1 59.55(6) 2_566 .
Cu1 I2 Cu2 111.20(5) 2_566 .
Cu1 I2 Cu2 51.71(4) . .
Cu2 I3 Cu1 108.18(5) . 2_666
Cu2 I3 Cu2 57.77(5) . 2_666
Cu1 I3 Cu2 51.40(4) 2_666 2_666
C2 N1 C3 120.4(8) . .
C2 N1 C1 120.2(8) . .
C3 N1 C1 119.4(8) . .
C7 O2 C8 115.7(9) . .
N1 C1 H1A 109.5 . .
N1 C1 H1B 109.5 . .
H1A C1 H1B 109.5 . .
N1 C1 H1C 109.5 . .
H1A C1 H1C 109.5 . .
H1B C1 H1C 109.5 . .
N1 C2 C4 121.0(8) . .
N1 C2 H2 119.5 . .
C4 C2 H2 119.5 . .
N1 C3 C5 119.7(8) . .
N1 C3 H3 120.2 . .
C5 C3 H3 120.2 . .
C2 C4 C6 120.8(8) . .
C2 C4 H4 119.6 . .
C6 C4 H4 119.6 . .
C3 C5 C6 121.3(9) . .
C3 C5 H5 119.3 . .
C6 C5 H5 119.3 . .
C4 C6 C5 116.7(8) . .
C4 C6 C7 119.6(8) . .
C5 C6 C7 123.6(8) . .
O1 C7 O2 124.8(9) . .
O1 C7 C6 124.0(9) . .
O2 C7 C6 111.2(8) . .
O2 C8 H8A 109.5 . .
O2 C8 H8B 109.5 . .
H8A C8 H8B 109.5 . .
O2 C8 H8C 109.5 . .
H8A C8 H8C 109.5 . .
H8B C8 H8C 109.5 . .

loop_
_geom_bond_atom_site_label_1
_geom_bond_atom_site_label_2
_geom_bond_distance
_geom_bond_site_symmetry_2
Cu1 Cu2 2.4497(16) .
Cu1 I2 2.5153(12) 2_566
Cu1 I1 2.6454(16) .
Cu1 Cu1 2.651(3) 2_566
Cu1 I2 2.7997(18) .
Cu1 I3 2.8129(17) 2_666
Cu2 I3 2.5336(12) .
Cu2 Cu2 2.607(3) 2_666
Cu2 I1 2.6274(15) .
Cu2 I2 2.8175(18) .
Cu2 I3 2.8355(15) 2_666
I2 Cu1 2.5153(12) 2_566
I3 Cu1 2.8129(17) 2_666
I3 Cu2 2.8355(15) 2_666
N1 C2 1.341(10) .
N1 C3 1.349(12) .
N1 C1 1.453(11) .
O2 C7 1.330(12) .
O2 C8 1.484(13) .
O1 C7 1.189(11) .
C1 H1A 0.9600 .
C1 H1B 0.9600 .
C1 H1C 0.9600 .
C2 C4 1.354(12) .
C2 H2 0.9300 .
C3 C5 1.359(13) .
C3 H3 0.9300 .
C4 C6 1.378(12) .
C4 H4 0.9300 .
C5 C6 1.391(12) .
C5 H5 0.9300 .
C6 C7 1.486(12) .
C8 H8A 0.9600 .
C8 H8B 0.9600 .
C8 H8C 0.9600 .
